data_1568689
loop_
_publ_author_name
'Lee, Donghyeon'
'Shintani, Ryo'

_publ_section_title
;
 Palladium-catalyzed synthesis of
 4-sila-4<i>H</i>-benzo[<i>d</i>][1,3]oxazines by intramolecular Hiyama
 coupling.
;
_journal_issue 15
_journal_name_full 'Chemical science'
_journal_page_first 4114
_journal_page_last 4119
_journal_paper_doi 10.1039/d2sc06425a
_journal_volume 14
_journal_year 2023
_chemical_formula_moiety 'C21 H26 F N O2 Si'
_chemical_formula_sum 'C21 H26 F N O2 Si'
_chemical_formula_weight 371.52
_space_group_crystal_system triclinic
_space_group_IT_number 2
_space_group_name_Hall '-P 1'
_space_group_name_H-M_alt 'P -1'
_atom_sites_solution_hydrogens geom
_audit_creation_method SHELXL-2016/6
_audit_update_record
;
2023-03-11 deposited with the CCDC.	2023-03-22 downloaded from the CCDC.
;
_cell_angle_alpha 108.6130(10)
_cell_angle_beta 90.260(7)
_cell_angle_gamma 92.4160(10)
_cell_formula_units_Z 4
_cell_length_a 9.572(3)
_cell_length_b 12.507(5)
_cell_length_c 17.419(6)
_cell_measurement_reflns_used 1843
_cell_measurement_temperature 113(2)
_cell_measurement_theta_max 26.2
_cell_measurement_theta_min 3.2
_cell_volume 1974.2(12)
_computing_cell_refinement 'CrystalClear-SM Expert 2.1 b45 (Rigaku, 2015)'
_computing_data_collection 'CrystalClear-SM Expert 2.1 b45 (Rigaku, 2015)'
_computing_data_reduction 'CrystalClear-SM Expert 2.1 b45 (Rigaku, 2015)'
_computing_molecular_graphics 'Yadokari-XG (Wakita, Nemoto et al., 2009)'
_computing_publication_material 'Yadokari-XG (Wakita, Nemoto et al., 2009)'
_computing_structure_refinement 'SHELXL-2016/6 (Sheldrick, 2016)'
_computing_structure_solution 'SIR-2014 (Burla et al., 2014)'
_diffrn_ambient_temperature 113(2)
_diffrn_detector_area_resol_mean 5.8140
_diffrn_measured_fraction_theta_full 0.998
_diffrn_measured_fraction_theta_max 0.991
_diffrn_measurement_device_type 'Rigaku XtaLAB P200'
_diffrn_measurement_method 'profile data from \w-scans'
_diffrn_radiation_type MoK\a
_diffrn_radiation_wavelength 0.71075
_diffrn_reflns_av_R_equivalents 0.1274
_diffrn_reflns_av_unetI/netI 0.1326
_diffrn_reflns_Laue_measured_fraction_full 0.998
_diffrn_reflns_Laue_measured_fraction_max 0.991
_diffrn_reflns_limit_h_max 12
_diffrn_reflns_limit_h_min -11
_diffrn_reflns_limit_k_max 15
_diffrn_reflns_limit_k_min -16
_diffrn_reflns_limit_l_max 22
_diffrn_reflns_limit_l_min -22
_diffrn_reflns_number 35709
_diffrn_reflns_point_group_measured_fraction_full 0.998
_diffrn_reflns_point_group_measured_fraction_max 0.991
_diffrn_reflns_theta_full 25.242
_diffrn_reflns_theta_max 27.344
_diffrn_reflns_theta_min 3.153
_exptl_absorpt_coefficient_mu 0.143
_exptl_absorpt_correction_T_max 1.000
_exptl_absorpt_correction_T_min 0.730
_exptl_absorpt_correction_type multi-scan
_exptl_absorpt_process_details 'REQAB (Rigaku, 1998)'
_exptl_crystal_colour Colorless
_exptl_crystal_density_diffrn 1.250
_exptl_crystal_description Prism
_exptl_crystal_F_000 792
_exptl_crystal_size_max 0.200
_exptl_crystal_size_mid 0.200
_exptl_crystal_size_min 0.050
_refine_diff_density_max 0.901
_refine_diff_density_min -0.466
_refine_diff_density_rms 0.085
_refine_ls_extinction_method none
_refine_ls_goodness_of_fit_ref 1.045
_refine_ls_hydrogen_treatment mixed
_refine_ls_matrix_type full
_refine_ls_number_parameters 485
_refine_ls_number_reflns 8865
_refine_ls_number_restraints 0
_refine_ls_restrained_S_all 1.045
_refine_ls_R_factor_all 0.1466
_refine_ls_R_factor_gt 0.0828
_refine_ls_shift/su_max 0.000
_refine_ls_shift/su_mean 0.000
_refine_ls_structure_factor_coef Fsqd
_refine_ls_weighting_details 'w=1/[\s^2^(Fo^2^)+(0.1000P)^2^] where P=(Fo^2^+2Fc^2^)/3'
_refine_ls_weighting_scheme calc
_refine_ls_wR_factor_gt 0.2023
_refine_ls_wR_factor_ref 0.2222
_reflns_Friedel_coverage 0.000
_reflns_number_gt 4691
_reflns_number_total 8865
_reflns_threshold_expression 'I > 2\s(I)'
_cod_data_source_file d2sc06425a2.cif
_cod_data_source_block dl0205
_cod_depositor_comments
;
The following automatic conversions were performed:

data item '_exptl_absorpt_correction_type' value 'Multi-scan' was
changed to 'multi-scan' in accordance with the
/home/data/users/saulius/crontab/automatic-downloads/rss-feeds/RSC/lib/dictionaries/cif_core.dic
dictionary named 'cif_core.dic' version 2.4.2 last updated on
2011-04-26.

Automatic conversion script
Id: cif_fix_values 7556 2019-12-06 15:28:31Z antanas 

 Adding full bibliography for 1568687--1568690.cif.
;
_cod_database_code 1568689
_shelx_shelxl_version_number 2016/6
_shelx_space_group_comment
;
The symmetry employed for this shelxl refinement is uniquely defined
by the following loop, which should always be used as a source of
symmetry information in preference to the above space-group names.
They are only intended as comments.
;
_shelx_estimated_absorpt_t_min 0.972
_shelx_estimated_absorpt_t_max 0.993

loop_
_space_group_symop_operation_xyz
'x, y, z'
'-x, -y, -z'

loop_
_atom_site_label
_atom_site_type_symbol
_atom_site_fract_x
_atom_site_fract_y
_atom_site_fract_z
_atom_site_U_iso_or_equiv
_atom_site_adp_type
_atom_site_occupancy
_atom_site_site_symmetry_order
_atom_site_calc_flag
_atom_site_refinement_flags_posn
_atom_site_refinement_flags_adp
_atom_site_refinement_flags_occupancy
_atom_site_disorder_assembly
_atom_site_disorder_group
Si01 Si 0.73945(12) 0.81983(9) 0.32913(6) 0.0272(3) Uani 1 1 d . . . . .
Si02 Si 0.20301(12) 0.19483(10) 0.18780(7) 0.0297(3) Uani 1 1 d . . . . .
O9 O 0.0862(3) 0.5771(2) 0.24901(15) 0.0287(6) Uani 1 1 d . . . . .
F004 F 0.2977(2) 0.2428(2) 0.26898(15) 0.0435(7) Uani 1 1 d . . . . .
O10 O 0.5776(3) 0.4370(2) 0.25570(15) 0.0290(6) Uani 1 1 d . . . . .
F006 F 0.8482(3) 0.7824(2) 0.25676(15) 0.0434(6) Uani 1 1 d . . . . .
O007 O 0.3122(3) 0.7696(2) 0.61094(15) 0.0301(6) Uani 1 1 d . . . . .
O008 O 0.7895(3) 0.2387(2) -0.10215(15) 0.0326(7) Uani 1 1 d . . . . .
N009 N 0.2639(3) 0.4594(3) 0.23792(17) 0.0245(7) Uani 1 1 d . . . . .
H43 H 0.324141 0.433780 0.265314 0.029 Uiso 1 1 calc R U . . .
N00A N 0.7693(3) 0.5548(3) 0.27057(17) 0.0250(7) Uani 1 1 d . . . . .
H44 H 0.834324 0.581559 0.245158 0.030 Uiso 1 1 calc R U . . .
C00B C 0.1875(4) 0.5477(3) 0.2802(2) 0.0231(8) Uani 1 1 d . . . . .
C00C C 0.2295(4) 0.6044(3) 0.3664(2) 0.0225(8) Uani 1 1 d . . . . .
C00D C 0.7209(4) 0.4118(3) 0.1400(2) 0.0230(8) Uani 1 1 d . . . . .
C00E C 0.7516(4) 0.7220(3) 0.3904(2) 0.0233(8) Uani 1 1 d . . . . .
C00F C 0.7748(4) 0.2974(3) -0.0219(2) 0.0246(8) Uani 1 1 d . . . . .
C00G C 0.3604(4) 0.5976(3) 0.3982(2) 0.0244(8) Uani 1 1 d . . . . .
H29 H 0.428783 0.554484 0.363984 0.029 Uiso 1 1 calc R U . . .
C00H C 0.2926(4) 0.7146(3) 0.5300(2) 0.0258(9) Uani 1 1 d . . . . .
C00I C 0.8517(4) 0.4215(3) 0.1080(2) 0.0271(9) Uani 1 1 d . . . . .
H30 H 0.923154 0.468526 0.141793 0.033 Uiso 1 1 calc R U . . .
C00J C 0.7600(4) 0.6054(3) 0.3570(2) 0.0244(8) Uani 1 1 d . . . . .
C00K C 0.3932(4) 0.6533(3) 0.4797(2) 0.0267(9) Uani 1 1 d . . . . .
H31 H 0.483966 0.649306 0.500595 0.032 Uiso 1 1 calc R U . . .
C00L C 0.7737(4) 0.6978(3) 0.5229(2) 0.0291(9) Uani 1 1 d . . . . .
H32 H 0.779558 0.729559 0.580249 0.035 Uiso 1 1 calc R U . . .
C00M C 0.2535(4) 0.4052(3) 0.1522(2) 0.0242(8) Uani 1 1 d . . . . .
C00N C 0.1299(4) 0.6693(3) 0.4180(2) 0.0271(9) Uani 1 1 d . . . . .
H33 H 0.040249 0.676202 0.396930 0.032 Uiso 1 1 calc R U . . .
C00O C 0.6825(4) 0.4678(3) 0.2262(2) 0.0237(8) Uani 1 1 d . . . . .
C00P C 0.8802(4) 0.3638(3) 0.0276(2) 0.0260(9) Uani 1 1 d . . . . .
H34 H 0.970824 0.369921 0.006948 0.031 Uiso 1 1 calc R U . . .
C00Q C 0.1618(4) 0.7227(3) 0.4987(2) 0.0293(9) Uani 1 1 d . . . . .
H35 H 0.093472 0.765433 0.533189 0.035 Uiso 1 1 calc R U . . .
C00R C 0.6167(4) 0.3423(3) 0.0884(2) 0.0279(9) Uani 1 1 d . . . . .
H36 H 0.526535 0.333988 0.109003 0.034 Uiso 1 1 calc R U . . .
C00S C 0.2365(4) 0.2871(3) 0.1232(2) 0.0264(9) Uani 1 1 d . . . . .
C00T C 0.6439(4) 0.2859(3) 0.0084(2) 0.0300(9) Uani 1 1 d . . . . .
H37 H 0.572622 0.239343 -0.025973 0.036 Uiso 1 1 calc R U . . .
C00U C 0.7785(4) 0.5823(3) 0.4877(2) 0.0295(9) Uani 1 1 d . . . . .
H38 H 0.786378 0.535435 0.520838 0.035 Uiso 1 1 calc R U . . .
C00V C 0.2772(4) 0.4165(4) 0.0189(2) 0.0318(10) Uani 1 1 d . . . . .
H39 H 0.288769 0.459914 -0.016695 0.038 Uiso 1 1 calc R U . . .
C00W C 0.7604(4) 0.7684(3) 0.4763(2) 0.0290(9) Uani 1 1 d . . . . .
C00X C 0.7720(4) 0.5349(3) 0.4048(2) 0.0296(9) Uani 1 1 d . . . . .
H40 H 0.775676 0.455508 0.380284 0.035 Uiso 1 1 calc R U . . .
C00Y C 0.2454(4) 0.2348(3) 0.0383(2) 0.0323(10) Uani 1 1 d . . . . .
C00Z C 0.0184(4) 0.1895(3) 0.2207(2) 0.0296(9) Uani 1 1 d . . . . .
C010 C 0.4431(4) 0.7596(4) 0.6466(2) 0.0337(10) Uani 1 1 d . . . . .
H5 H 0.460064 0.679608 0.636534 0.051 Uiso 1 1 calc R U . . .
H6 H 0.441414 0.798498 0.705142 0.051 Uiso 1 1 calc R U . . .
H7 H 0.517920 0.793876 0.622719 0.051 Uiso 1 1 calc R U . . .
C011 C 0.9236(4) 0.2460(4) -0.1374(2) 0.0352(10) Uani 1 1 d . . . . .
H8 H 0.946726 0.324672 -0.133605 0.053 Uiso 1 1 calc R U . . .
H9 H 0.920487 0.198925 -0.194502 0.053 Uiso 1 1 calc R U . . .
H10 H 0.995092 0.219461 -0.108262 0.053 Uiso 1 1 calc R U . . .
C012 C 0.2718(4) 0.4695(4) 0.1013(2) 0.0281(9) Uani 1 1 d . . . . .
H41 H 0.280568 0.549489 0.122898 0.034 Uiso 1 1 calc R U . . .
C013 C 0.2657(4) 0.3004(4) -0.0116(2) 0.0338(10) Uani 1 1 d . . . . .
H42 H 0.271886 0.264467 -0.068426 0.041 Uiso 1 1 calc R U . . .
C014 C 0.5655(5) 0.8219(3) 0.2791(3) 0.0352(10) Uani 1 1 d . . . . .
C015 C -0.0243(4) 0.3057(4) 0.2756(3) 0.0355(10) Uani 1 1 d . . . . .
H11 H -0.019878 0.359486 0.245123 0.053 Uiso 1 1 calc R U . . .
H12 H 0.039761 0.332381 0.322551 0.053 Uiso 1 1 calc R U . . .
H13 H -0.119907 0.299508 0.294058 0.053 Uiso 1 1 calc R U . . .
C016 C 0.0011(5) 0.1056(4) 0.2689(3) 0.0424(11) Uani 1 1 d . . . . .
H14 H 0.069575 0.125888 0.313769 0.064 Uiso 1 1 calc R U . . .
H15 H 0.016374 0.028926 0.233017 0.064 Uiso 1 1 calc R U . . .
H16 H -0.093573 0.108592 0.290376 0.064 Uiso 1 1 calc R U . . .
C017 C 0.5178(5) 0.7054(4) 0.2213(3) 0.0448(12) Uani 1 1 d . . . . .
H17 H 0.501143 0.653163 0.252282 0.067 Uiso 1 1 calc R U . . .
H18 H 0.590585 0.676867 0.181532 0.067 Uiso 1 1 calc R U . . .
H19 H 0.431195 0.711701 0.193165 0.067 Uiso 1 1 calc R U . . .
C018 C 0.7962(6) 0.9621(4) 0.3990(3) 0.0436(12) Uani 1 1 d . . . . .
H51 H 0.873624 0.993577 0.374023 0.12(4) Uiso 0.588(12) 1 calc R . P A 1
H52 H 0.717359 1.012972 0.406016 0.05(2) Uiso 0.588(12) 1 calc R . P A 1
H53 H 0.899422 0.968342 0.404770 0.02(2) Uiso 0.412(12) 1 calc R . P A 2
H54 H 0.766186 1.021269 0.376690 0.02(2) Uiso 0.412(12) 1 calc R . P A 2
C019 C -0.0813(5) 0.1501(4) 0.1466(3) 0.0452(12) Uani 1 1 d . . . . .
H20 H -0.177311 0.144142 0.164649 0.068 Uiso 1 1 calc R U . . .
H21 H -0.054690 0.076152 0.110993 0.068 Uiso 1 1 calc R U . . .
H22 H -0.075468 0.204873 0.117065 0.068 Uiso 1 1 calc R U . . .
C01A C 0.4526(5) 0.8635(4) 0.3427(3) 0.0509(13) Uani 1 1 d . . . . .
H23 H 0.361345 0.857360 0.315509 0.076 Uiso 1 1 calc R U . . .
H24 H 0.474579 0.942546 0.374568 0.076 Uiso 1 1 calc R U . . .
H25 H 0.449668 0.817211 0.378755 0.076 Uiso 1 1 calc R U . . .
C01B C 0.5826(6) 0.9060(4) 0.2305(3) 0.0526(13) Uani 1 1 d . . . . .
H26 H 0.658629 0.883115 0.192026 0.079 Uiso 1 1 calc R U . . .
H27 H 0.604756 0.982055 0.267935 0.079 Uiso 1 1 calc R U . . .
H28 H 0.495319 0.905992 0.200917 0.079 Uiso 1 1 calc R U . . .
C01C C 0.2375(6) 0.1076(4) 0.0018(3) 0.0554(15) Uani 1 1 d . . . . .
H45 H 0.270631 0.086789 -0.054568 0.066 Uiso 1 1 calc R U . . .
H46 H 0.138582 0.080214 -0.000094 0.066 Uiso 1 1 calc R U . . .
C01D C 0.7616(7) 0.8953(4) 0.5190(3) 0.0567(15) Uani 1 1 d . . . . .
H55 H 0.664477 0.920030 0.520271 0.04(2) Uiso 0.588(12) 1 calc R . P A 1
H56 H 0.793767 0.910830 0.575732 0.06(2) Uiso 0.588(12) 1 calc R . P A 1
H57 H 0.696062 0.906485 0.564391 0.02(2) Uiso 0.412(12) 1 calc R . P A 2
H58 H 0.856069 0.916876 0.543831 0.29(18) Uiso 0.412(12) 1 calc R . P A 2
C01E C 0.2592(6) 0.0523(4) 0.1287(3) 0.0533(13) Uani 1 1 d . . . . .
H47 H 0.328513 0.027820 0.161228 0.064 Uiso 1 1 calc R U . . .
H48 H 0.177348 -0.001792 0.118253 0.064 Uiso 1 1 calc R U . . .
C01F C 0.3233(6) 0.0486(4) 0.0483(4) 0.0665(17) Uani 1 1 d . . . . .
H49 H 0.418490 0.084981 0.058513 0.080 Uiso 1 1 calc R U . . .
H50 H 0.332145 -0.031123 0.014701 0.080 Uiso 1 1 calc R U . . .
C01G C 0.7306(11) 0.9787(9) 0.4814(6) 0.031(3) Uiso 0.412(12) 1 d . . P A 2
H1 H 0.762544 1.053837 0.518472 0.037 Uiso 0.412(12) 1 calc R U P A 2
H2 H 0.627801 0.979100 0.474981 0.037 Uiso 0.412(12) 1 calc R U P A 2
C20 C 0.8457(10) 0.9599(8) 0.4837(5) 0.050(3) Uiso 0.588(12) 1 d . . P A 1
H3 H 0.941066 0.931013 0.478614 0.060 Uiso 0.588(12) 1 calc R U P A 1
H4 H 0.852215 1.038549 0.521053 0.060 Uiso 0.588(12) 1 calc R U P A 1

loop_
_atom_site_aniso_label
_atom_site_aniso_U_11
_atom_site_aniso_U_22
_atom_site_aniso_U_33
_atom_site_aniso_U_23
_atom_site_aniso_U_13
_atom_site_aniso_U_12
Si01 0.0260(6) 0.0293(6) 0.0258(6) 0.0082(5) 0.0008(5) -0.0007(5)
Si02 0.0271(6) 0.0272(6) 0.0334(6) 0.0079(5) -0.0009(5) 0.0009(5)
O9 0.0205(14) 0.0360(16) 0.0260(14) 0.0048(12) -0.0064(11) 0.0012(12)
F004 0.0344(14) 0.0525(17) 0.0481(15) 0.0237(13) -0.0181(12) -0.0050(12)
O10 0.0183(14) 0.0405(17) 0.0265(14) 0.0088(12) 0.0029(12) -0.0034(12)
F006 0.0386(15) 0.0484(16) 0.0476(15) 0.0208(13) 0.0147(12) 0.0058(12)
O007 0.0239(15) 0.0398(17) 0.0214(13) 0.0024(12) -0.0065(11) 0.0020(12)
O008 0.0273(15) 0.0414(17) 0.0239(14) 0.0035(12) 0.0029(12) -0.0003(12)
N009 0.0243(17) 0.0273(18) 0.0212(16) 0.0070(13) -0.0054(13) 0.0009(14)
N00A 0.0225(17) 0.0309(19) 0.0205(16) 0.0075(14) 0.0007(13) -0.0041(14)
C00B 0.0165(19) 0.025(2) 0.0252(19) 0.0051(16) -0.0044(16) -0.0065(16)
C00C 0.0161(19) 0.027(2) 0.0232(19) 0.0065(16) 0.0003(15) -0.0028(16)
C00D 0.0173(19) 0.027(2) 0.0257(19) 0.0098(16) -0.0002(15) 0.0023(16)
C00E 0.0147(19) 0.033(2) 0.0216(18) 0.0082(16) -0.0017(15) 0.0016(16)
C00F 0.024(2) 0.026(2) 0.0223(19) 0.0061(16) -0.0006(16) 0.0045(17)
C00G 0.0152(19) 0.030(2) 0.027(2) 0.0069(16) 0.0014(15) 0.0007(16)
C00H 0.022(2) 0.029(2) 0.024(2) 0.0074(17) -0.0048(16) -0.0055(17)
C00I 0.017(2) 0.035(2) 0.030(2) 0.0118(18) -0.0056(16) 0.0006(17)
C00J 0.0160(19) 0.033(2) 0.0236(19) 0.0078(17) 0.0005(15) -0.0013(16)
C00K 0.019(2) 0.034(2) 0.026(2) 0.0081(17) -0.0060(16) -0.0017(17)
C00L 0.028(2) 0.038(2) 0.0187(19) 0.0064(17) -0.0049(16) -0.0015(18)
C00M 0.0146(19) 0.032(2) 0.0231(19) 0.0046(16) -0.0058(15) 0.0012(16)
C00N 0.017(2) 0.034(2) 0.028(2) 0.0081(17) -0.0042(16) -0.0015(17)
C00O 0.020(2) 0.028(2) 0.0225(19) 0.0076(16) -0.0034(16) 0.0044(16)
C00P 0.0158(19) 0.035(2) 0.029(2) 0.0126(18) 0.0023(16) 0.0006(17)
C00Q 0.018(2) 0.036(2) 0.029(2) 0.0036(18) 0.0009(16) 0.0033(17)
C00R 0.017(2) 0.034(2) 0.030(2) 0.0053(17) 0.0026(16) 0.0002(17)
C00S 0.018(2) 0.029(2) 0.027(2) 0.0027(17) -0.0014(16) -0.0006(16)
C00T 0.020(2) 0.034(2) 0.031(2) 0.0042(18) -0.0039(17) -0.0043(17)
C00U 0.029(2) 0.035(2) 0.027(2) 0.0136(18) -0.0036(17) -0.0036(18)
C00V 0.028(2) 0.043(3) 0.025(2) 0.0111(19) 0.0020(17) 0.0036(19)
C00W 0.029(2) 0.033(2) 0.023(2) 0.0052(17) -0.0029(17) 0.0047(18)
C00X 0.027(2) 0.029(2) 0.032(2) 0.0095(18) -0.0031(17) -0.0025(17)
C00Y 0.024(2) 0.036(2) 0.029(2) -0.0003(18) 0.0056(17) -0.0063(18)
C00Z 0.029(2) 0.028(2) 0.029(2) 0.0054(17) -0.0051(17) -0.0064(17)
C010 0.029(2) 0.041(3) 0.027(2) 0.0050(18) -0.0079(18) 0.0025(19)
C011 0.035(2) 0.039(3) 0.026(2) 0.0029(18) 0.0063(18) 0.0043(19)
C012 0.024(2) 0.034(2) 0.027(2) 0.0109(17) -0.0009(16) 0.0020(17)
C013 0.025(2) 0.053(3) 0.0183(19) 0.0039(19) 0.0010(16) -0.003(2)
C014 0.042(3) 0.027(2) 0.037(2) 0.0109(19) -0.004(2) 0.0054(19)
C015 0.028(2) 0.040(3) 0.037(2) 0.009(2) 0.0066(19) -0.0007(19)
C016 0.047(3) 0.040(3) 0.043(3) 0.017(2) 0.003(2) -0.004(2)
C017 0.048(3) 0.036(3) 0.047(3) 0.011(2) -0.021(2) 0.000(2)
C018 0.052(3) 0.034(3) 0.045(3) 0.015(2) -0.013(2) -0.011(2)
C019 0.033(3) 0.057(3) 0.041(3) 0.011(2) -0.009(2) -0.012(2)
C01A 0.039(3) 0.052(3) 0.061(3) 0.017(3) 0.000(2) 0.008(2)
C01B 0.073(4) 0.043(3) 0.047(3) 0.021(2) -0.014(3) 0.008(3)
C01C 0.075(4) 0.039(3) 0.038(3) -0.007(2) 0.022(3) -0.015(3)
C01D 0.100(5) 0.034(3) 0.031(3) 0.002(2) 0.005(3) 0.015(3)
C01E 0.055(3) 0.034(3) 0.070(3) 0.014(2) 0.020(3) 0.013(2)
C01F 0.070(4) 0.029(3) 0.088(4) 0.000(3) 0.048(3) 0.010(3)

loop_
_atom_type_symbol
_atom_type_description
_atom_type_scat_dispersion_real
_atom_type_scat_dispersion_imag
_atom_type_scat_source
C C 0.0033 0.0016 'International Tables Vol C Tables 4.2.6.8 and 6.1.1.4'
H H 0.0000 0.0000 'International Tables Vol C Tables 4.2.6.8 and 6.1.1.4'
F F 0.0171 0.0103 'International Tables Vol C Tables 4.2.6.8 and 6.1.1.4'
N N 0.0061 0.0033 'International Tables Vol C Tables 4.2.6.8 and 6.1.1.4'
O O 0.0106 0.0060 'International Tables Vol C Tables 4.2.6.8 and 6.1.1.4'
Si Si 0.0817 0.0704 'International Tables Vol C Tables 4.2.6.8 and 6.1.1.4'

loop_
_geom_angle_atom_site_label_1
_geom_angle_atom_site_label_2
_geom_angle_atom_site_label_3
_geom_angle
_geom_angle_site_symmetry_1
_geom_angle_site_symmetry_3
_geom_angle_publ_flag
F006 Si01 C018 109.03(19) . . ?
F006 Si01 C00E 108.13(15) . . ?
C018 Si01 C00E 105.51(19) . . ?
F006 Si01 C014 105.51(17) . . ?
C018 Si01 C014 111.7(2) . . ?
C00E Si01 C014 116.74(18) . . ?
F004 Si02 C01E 109.2(2) . . ?
F004 Si02 C00Z 106.57(16) . . ?
C01E Si02 C00Z 111.3(2) . . ?
F004 Si02 C00S 108.65(15) . . ?
C01E Si02 C00S 106.5(2) . . ?
C00Z Si02 C00S 114.50(18) . . ?
C00H O007 C010 117.6(3) . . ?
C00F O008 C011 117.9(3) . . ?
C00B N009 C00M 124.9(3) . . ?
C00B N009 H43 117.6 . . ?
C00M N009 H43 117.6 . . ?
C00O N00A C00J 123.3(3) . . ?
C00O N00A H44 118.3 . . ?
C00J N00A H44 118.3 . . ?
O9 C00B N009 121.5(3) . . ?
O9 C00B C00C 121.9(3) . . ?
N009 C00B C00C 116.6(3) . . ?
C00G C00C C00N 118.7(3) . . ?
C00G C00C C00B 123.8(3) . . ?
C00N C00C C00B 117.5(3) . . ?
C00I C00D C00R 118.0(3) . . ?
C00I C00D C00O 125.0(3) . . ?
C00R C00D C00O 117.0(3) . . ?
C00J C00E C00W 117.1(3) . . ?
C00J C00E Si01 124.0(3) . . ?
C00W C00E Si01 118.9(3) . . ?
O008 C00F C00T 114.9(3) . . ?
O008 C00F C00P 124.3(3) . . ?
C00T C00F C00P 120.7(3) . . ?
C00C C00G C00K 120.9(4) . . ?
C00C C00G H29 119.6 . . ?
C00K C00G H29 119.6 . . ?
O007 C00H C00Q 115.5(3) . . ?
O007 C00H C00K 124.5(3) . . ?
C00Q C00H C00K 119.9(3) . . ?
C00D C00I C00P 121.5(4) . . ?
C00D C00I H30 119.3 . . ?
C00P C00I H30 119.3 . . ?
C00E C00J C00X 122.4(3) . . ?
C00E C00J N00A 119.7(3) . . ?
C00X C00J N00A 117.6(3) . . ?
C00H C00K C00G 119.6(3) . . ?
C00H C00K H31 120.2 . . ?
C00G C00K H31 120.2 . . ?
C00U C00L C00W 121.3(4) . . ?
C00U C00L H32 119.3 . . ?
C00W C00L H32 119.3 . . ?
C012 C00M C00S 122.5(3) . . ?
C012 C00M N009 119.1(3) . . ?
C00S C00M N009 118.1(3) . . ?
C00Q C00N C00C 120.3(3) . . ?
C00Q C00N H33 119.8 . . ?
C00C C00N H33 119.8 . . ?
O10 C00O N00A 121.5(3) . . ?
O10 C00O C00D 121.8(3) . . ?
N00A C00O C00D 116.6(3) . . ?
C00F C00P C00I 119.1(3) . . ?
C00F C00P H34 120.5 . . ?
C00I C00P H34 120.5 . . ?
C00N C00Q C00H 120.5(4) . . ?
C00N C00Q H35 119.8 . . ?
C00H C00Q H35 119.8 . . ?
C00T C00R C00D 120.8(4) . . ?
C00T C00R H36 119.6 . . ?
C00D C00R H36 119.6 . . ?
C00M C00S C00Y 116.8(4) . . ?
C00M C00S Si02 125.0(3) . . ?
C00Y C00S Si02 118.2(3) . . ?
C00R C00T C00F 119.9(4) . . ?
C00R C00T H37 120.0 . . ?
C00F C00T H37 120.0 . . ?
C00X C00U C00L 120.2(4) . . ?
C00X C00U H38 119.9 . . ?
C00L C00U H38 119.9 . . ?
C012 C00V C013 119.8(4) . . ?
C012 C00V H39 120.1 . . ?
C013 C00V H39 120.1 . . ?
C00L C00W C00E 119.9(4) . . ?
C00L C00W C01D 118.5(4) . . ?
C00E C00W C01D 121.5(4) . . ?
C00U C00X C00J 119.0(4) . . ?
C00U C00X H40 120.5 . . ?
C00J C00X H40 120.5 . . ?
C013 C00Y C00S 119.9(4) . . ?
C013 C00Y C01C 119.4(4) . . ?
C00S C00Y C01C 120.7(4) . . ?
C019 C00Z C015 108.7(4) . . ?
C019 C00Z C016 108.5(3) . . ?
C015 C00Z C016 108.0(3) . . ?
C019 C00Z Si02 110.3(3) . . ?
C015 C00Z Si02 111.3(3) . . ?
C016 C00Z Si02 109.9(3) . . ?
O007 C010 H5 109.5 . . ?
O007 C010 H6 109.5 . . ?
H5 C010 H6 109.5 . . ?
O007 C010 H7 109.5 . . ?
H5 C010 H7 109.5 . . ?
H6 C010 H7 109.5 . . ?
O008 C011 H8 109.5 . . ?
O008 C011 H9 109.5 . . ?
H8 C011 H9 109.5 . . ?
O008 C011 H10 109.5 . . ?
H8 C011 H10 109.5 . . ?
H9 C011 H10 109.5 . . ?
C00V C012 C00M 119.4(4) . . ?
C00V C012 H41 120.3 . . ?
C00M C012 H41 120.3 . . ?
C00V C013 C00Y 121.6(4) . . ?
C00V C013 H42 119.2 . . ?
C00Y C013 H42 119.2 . . ?
C017 C014 C01A 108.8(4) . . ?
C017 C014 C01B 109.2(4) . . ?
C01A C014 C01B 108.6(4) . . ?
C017 C014 Si01 112.3(3) . . ?
C01A C014 Si01 110.8(3) . . ?
C01B C014 Si01 107.1(3) . . ?
C00Z C015 H11 109.5 . . ?
C00Z C015 H12 109.5 . . ?
H11 C015 H12 109.5 . . ?
C00Z C015 H13 109.5 . . ?
H11 C015 H13 109.5 . . ?
H12 C015 H13 109.5 . . ?
C00Z C016 H14 109.5 . . ?
C00Z C016 H15 109.5 . . ?
H14 C016 H15 109.5 . . ?
C00Z C016 H16 109.5 . . ?
H14 C016 H16 109.5 . . ?
H15 C016 H16 109.5 . . ?
C014 C017 H17 109.5 . . ?
C014 C017 H18 109.5 . . ?
H17 C017 H18 109.5 . . ?
C014 C017 H19 109.5 . . ?
H17 C017 H19 109.5 . . ?
H18 C017 H19 109.5 . . ?
C01G C018 Si01 108.9(5) . . ?
C20 C018 Si01 113.0(4) . . ?
C20 C018 H51 109.0 . . ?
Si01 C018 H51 109.0 . . ?
C20 C018 H52 109.0 . . ?
Si01 C018 H52 109.0 . . ?
H51 C018 H52 107.8 . . ?
C01G C018 H53 109.9 . . ?
Si01 C018 H53 109.9 . . ?
C01G C018 H54 109.9 . . ?
Si01 C018 H54 109.9 . . ?
H53 C018 H54 108.3 . . ?
C00Z C019 H20 109.5 . . ?
C00Z C019 H21 109.5 . . ?
H20 C019 H21 109.5 . . ?
C00Z C019 H22 109.5 . . ?
H20 C019 H22 109.5 . . ?
H21 C019 H22 109.5 . . ?
C014 C01A H23 109.5 . . ?
C014 C01A H24 109.5 . . ?
H23 C01A H24 109.5 . . ?
C014 C01A H25 109.5 . . ?
H23 C01A H25 109.5 . . ?
H24 C01A H25 109.5 . . ?
C014 C01B H26 109.5 . . ?
C014 C01B H27 109.5 . . ?
H26 C01B H27 109.5 . . ?
C014 C01B H28 109.5 . . ?
H26 C01B H28 109.5 . . ?
H27 C01B H28 109.5 . . ?
C00Y C01C C01F 113.5(4) . . ?
C00Y C01C H45 108.9 . . ?
C01F C01C H45 108.9 . . ?
C00Y C01C H46 108.9 . . ?
C01F C01C H46 108.9 . . ?
H45 C01C H46 107.7 . . ?
C20 C01D C00W 115.0(5) . . ?
C01G C01D C00W 125.5(5) . . ?
C20 C01D H55 108.5 . . ?
C00W C01D H55 108.5 . . ?
C20 C01D H56 108.5 . . ?
C00W C01D H56 108.5 . . ?
H55 C01D H56 107.5 . . ?
C01G C01D H57 105.9 . . ?
C00W C01D H57 105.9 . . ?
C01G C01D H58 105.9 . . ?
C00W C01D H58 105.9 . . ?
H57 C01D H58 106.3 . . ?
C01F C01E Si02 112.9(3) . . ?
C01F C01E H47 109.0 . . ?
Si02 C01E H47 109.0 . . ?
C01F C01E H48 109.0 . . ?
Si02 C01E H48 109.0 . . ?
H47 C01E H48 107.8 . . ?
C01C C01F C01E 112.7(4) . . ?
C01C C01F H49 109.0 . . ?
C01E C01F H49 109.0 . . ?
C01C C01F H50 109.0 . . ?
C01E C01F H50 109.0 . . ?
H49 C01F H50 107.8 . . ?
C01D C01G C018 115.4(7) . . ?
C01D C01G H1 108.4 . . ?
C018 C01G H1 108.4 . . ?
C01D C01G H2 108.4 . . ?
C018 C01G H2 108.4 . . ?
H1 C01G H2 107.5 . . ?
C01D C20 C018 116.0(7) . . ?
C01D C20 H3 108.3 . . ?
C018 C20 H3 108.3 . . ?
C01D C20 H4 108.3 . . ?
C018 C20 H4 108.3 . . ?
H3 C20 H4 107.4 . . ?

loop_
_geom_bond_atom_site_label_1
_geom_bond_atom_site_label_2
_geom_bond_distance
_geom_bond_site_symmetry_2
_geom_bond_publ_flag
Si01 F006 1.602(3) . ?
Si01 C018 1.864(5) . ?
Si01 C00E 1.869(4) . ?
Si01 C014 1.881(4) . ?
Si02 F004 1.607(3) . ?
Si02 C01E 1.855(5) . ?
Si02 C00Z 1.865(4) . ?
Si02 C00S 1.871(4) . ?
O9 C00B 1.234(4) . ?
O10 C00O 1.233(4) . ?
O007 C00H 1.365(4) . ?
O007 C010 1.424(5) . ?
O008 C00F 1.367(4) . ?
O008 C011 1.438(5) . ?
N009 C00B 1.361(5) . ?
N009 C00M 1.430(5) . ?
N009 H43 0.8800 . ?
N00A C00O 1.361(5) . ?
N00A C00J 1.440(5) . ?
N00A H44 0.8800 . ?
C00B C00C 1.487(5) . ?
C00C C00G 1.384(5) . ?
C00C C00N 1.407(5) . ?
C00D C00I 1.389(5) . ?
C00D C00R 1.407(5) . ?
C00D C00O 1.494(5) . ?
C00E C00J 1.393(5) . ?
C00E C00W 1.423(5) . ?
C00F C00T 1.381(5) . ?
C00F C00P 1.385(5) . ?
C00G C00K 1.395(5) . ?
C00G H29 0.9500 . ?
C00H C00Q 1.384(5) . ?
C00H C00K 1.387(5) . ?
C00I C00P 1.389(5) . ?
C00I H30 0.9500 . ?
C00J C00X 1.399(5) . ?
C00K H31 0.9500 . ?
C00L C00U 1.380(6) . ?
C00L C00W 1.386(5) . ?
C00L H32 0.9500 . ?
C00M C012 1.381(5) . ?
C00M C00S 1.402(5) . ?
C00N C00Q 1.377(5) . ?
C00N H33 0.9500 . ?
C00P H34 0.9500 . ?
C00Q H35 0.9500 . ?
C00R C00T 1.379(5) . ?
C00R H36 0.9500 . ?
C00S C00Y 1.418(5) . ?
C00T H37 0.9500 . ?
C00U C00X 1.375(5) . ?
C00U H38 0.9500 . ?
C00V C012 1.377(5) . ?
C00V C013 1.378(6) . ?
C00V H39 0.9500 . ?
C00W C01D 1.521(6) . ?
C00X H40 0.9500 . ?
C00Y C013 1.383(6) . ?
C00Y C01C 1.511(6) . ?
C00Z C019 1.536(5) . ?
C00Z C015 1.537(6) . ?
C00Z C016 1.543(6) . ?
C010 H5 0.9800 . ?
C010 H6 0.9800 . ?
C010 H7 0.9800 . ?
C011 H8 0.9800 . ?
C011 H9 0.9800 . ?
C011 H10 0.9800 . ?
C012 H41 0.9500 . ?
C013 H42 0.9500 . ?
C014 C017 1.532(6) . ?
C014 C01A 1.536(6) . ?
C014 C01B 1.551(6) . ?
C015 H11 0.9800 . ?
C015 H12 0.9800 . ?
C015 H13 0.9800 . ?
C016 H14 0.9800 . ?
C016 H15 0.9800 . ?
C016 H16 0.9800 . ?
C017 H17 0.9800 . ?
C017 H18 0.9800 . ?
C017 H19 0.9800 . ?
C018 C01G 1.526(11) . ?
C018 C20 1.557(9) . ?
C018 H51 0.9900 . ?
C018 H52 0.9900 . ?
C018 H53 0.9900 . ?
C018 H54 0.9900 . ?
C019 H20 0.9800 . ?
C019 H21 0.9800 . ?
C019 H22 0.9800 . ?
C01A H23 0.9800 . ?
C01A H24 0.9800 . ?
C01A H25 0.9800 . ?
C01B H26 0.9800 . ?
C01B H27 0.9800 . ?
C01B H28 0.9800 . ?
C01C C01F 1.517(8) . ?
C01C H45 0.9900 . ?
C01C H46 0.9900 . ?
C01D C20 1.395(10) . ?
C01D C01G 1.437(11) . ?
C01D H55 0.9900 . ?
C01D H56 0.9900 . ?
C01D H57 0.9900 . ?
C01D H58 0.9900 . ?
C01E C01F 1.519(7) . ?
C01E H47 0.9900 . ?
C01E H48 0.9900 . ?
C01F H49 0.9900 . ?
C01F H50 0.9900 . ?
C01G H1 0.9900 . ?
C01G H2 0.9900 . ?
C20 H3 0.9900 . ?
C20 H4 0.9900 . ?

loop_
_geom_torsion_atom_site_label_1
_geom_torsion_atom_site_label_2
_geom_torsion_atom_site_label_3
_geom_torsion_atom_site_label_4
_geom_torsion
_geom_torsion_site_symmetry_1
_geom_torsion_site_symmetry_2
_geom_torsion_site_symmetry_3
_geom_torsion_site_symmetry_4
_geom_torsion_publ_flag
C00M N009 C00B O9 11.6(6) . . . . ?
C00M N009 C00B C00C -170.3(3) . . . . ?
O9 C00B C00C C00G -161.3(4) . . . . ?
N009 C00B C00C C00G 20.6(5) . . . . ?
O9 C00B C00C C00N 18.2(5) . . . . ?
N009 C00B C00C C00N -160.0(3) . . . . ?
F006 Si01 C00E C00J -43.2(3) . . . . ?
C018 Si01 C00E C00J -159.7(3) . . . . ?
C014 Si01 C00E C00J 75.5(4) . . . . ?
F006 Si01 C00E C00W 133.3(3) . . . . ?
C018 Si01 C00E C00W 16.8(4) . . . . ?
C014 Si01 C00E C00W -108.0(3) . . . . ?
C011 O008 C00F C00T -179.4(3) . . . . ?
C011 O008 C00F C00P 0.3(5) . . . . ?
C00N C00C C00G C00K 0.3(6) . . . . ?
C00B C00C C00G C00K 179.8(3) . . . . ?
C010 O007 C00H C00Q 177.3(3) . . . . ?
C010 O007 C00H C00K -2.5(5) . . . . ?
C00R C00D C00I C00P -0.5(6) . . . . ?
C00O C00D C00I C00P 178.1(4) . . . . ?
C00W C00E C00J C00X 2.0(5) . . . . ?
Si01 C00E C00J C00X 178.6(3) . . . . ?
C00W C00E C00J N00A -172.3(3) . . . . ?
Si01 C00E C00J N00A 4.2(5) . . . . ?
C00O N00A C00J C00E -127.7(4) . . . . ?
C00O N00A C00J C00X 57.7(5) . . . . ?
O007 C00H C00K C00G 178.1(3) . . . . ?
C00Q C00H C00K C00G -1.7(6) . . . . ?
C00C C00G C00K C00H 1.2(6) . . . . ?
C00B N009 C00M C012 55.4(5) . . . . ?
C00B N009 C00M C00S -129.8(4) . . . . ?
C00G C00C C00N C00Q -1.4(6) . . . . ?
C00B C00C C00N C00Q 179.2(4) . . . . ?
C00J N00A C00O O10 10.4(6) . . . . ?
C00J N00A C00O C00D -169.7(3) . . . . ?
C00I C00D C00O O10 -163.2(4) . . . . ?
C00R C00D C00O O10 15.4(5) . . . . ?
C00I C00D C00O N00A 16.8(5) . . . . ?
C00R C00D C00O N00A -164.6(3) . . . . ?
O008 C00F C00P C00I 178.6(4) . . . . ?
C00T C00F C00P C00I -1.6(6) . . . . ?
C00D C00I C00P C00F 1.5(6) . . . . ?
C00C C00N C00Q C00H 0.9(6) . . . . ?
O007 C00H C00Q C00N -179.1(3) . . . . ?
C00K C00H C00Q C00N 0.7(6) . . . . ?
C00I C00D C00R C00T -0.3(6) . . . . ?
C00O C00D C00R C00T -179.0(4) . . . . ?
C012 C00M C00S C00Y 2.8(5) . . . . ?
N009 C00M C00S C00Y -171.8(3) . . . . ?
C012 C00M C00S Si02 -177.0(3) . . . . ?
N009 C00M C00S Si02 8.4(5) . . . . ?
F004 Si02 C00S C00M -40.3(4) . . . . ?
C01E Si02 C00S C00M -157.8(3) . . . . ?
C00Z Si02 C00S C00M 78.7(4) . . . . ?
F004 Si02 C00S C00Y 139.9(3) . . . . ?
C01E Si02 C00S C00Y 22.4(4) . . . . ?
C00Z Si02 C00S C00Y -101.1(3) . . . . ?
C00D C00R C00T C00F 0.2(6) . . . . ?
O008 C00F C00T C00R -179.4(4) . . . . ?
C00P C00F C00T C00R 0.8(6) . . . . ?
C00W C00L C00U C00X 0.9(6) . . . . ?
C00U C00L C00W C00E -0.1(6) . . . . ?
C00U C00L C00W C01D -177.6(4) . . . . ?
C00J C00E C00W C00L -1.3(5) . . . . ?
Si01 C00E C00W C00L -178.1(3) . . . . ?
C00J C00E C00W C01D 176.1(4) . . . . ?
Si01 C00E C00W C01D -0.6(6) . . . . ?
C00L C00U C00X C00J -0.2(6) . . . . ?
C00E C00J C00X C00U -1.3(6) . . . . ?
N00A C00J C00X C00U 173.2(3) . . . . ?
C00M C00S C00Y C013 -1.9(6) . . . . ?
Si02 C00S C00Y C013 178.0(3) . . . . ?
C00M C00S C00Y C01C 176.2(4) . . . . ?
Si02 C00S C00Y C01C -4.0(5) . . . . ?
F004 Si02 C00Z C019 177.1(3) . . . . ?
C01E Si02 C00Z C019 -63.9(4) . . . . ?
C00S Si02 C00Z C019 56.9(3) . . . . ?
F004 Si02 C00Z C015 56.2(3) . . . . ?
C01E Si02 C00Z C015 175.3(3) . . . . ?
C00S Si02 C00Z C015 -63.9(3) . . . . ?
F004 Si02 C00Z C016 -63.3(3) . . . . ?
C01E Si02 C00Z C016 55.7(3) . . . . ?
C00S Si02 C00Z C016 176.5(3) . . . . ?
C013 C00V C012 C00M -0.6(6) . . . . ?
C00S C00M C012 C00V -1.6(6) . . . . ?
N009 C00M C012 C00V 172.9(3) . . . . ?
C012 C00V C013 C00Y 1.6(6) . . . . ?
C00S C00Y C013 C00V -0.2(6) . . . . ?
C01C C00Y C013 C00V -178.3(4) . . . . ?
F006 Si01 C014 C017 61.5(3) . . . . ?
C018 Si01 C014 C017 179.8(3) . . . . ?
C00E Si01 C014 C017 -58.6(4) . . . . ?
F006 Si01 C014 C01A -176.7(3) . . . . ?
C018 Si01 C014 C01A -58.3(4) . . . . ?
C00E Si01 C014 C01A 63.2(4) . . . . ?
F006 Si01 C014 C01B -58.4(3) . . . . ?
C018 Si01 C014 C01B 60.0(4) . . . . ?
C00E Si01 C014 C01B -178.5(3) . . . . ?
F006 Si01 C018 C01G -158.6(5) . . . . ?
C00E Si01 C018 C01G -42.7(5) . . . . ?
C014 Si01 C018 C01G 85.2(5) . . . . ?
F006 Si01 C018 C20 -112.2(5) . . . . ?
C00E Si01 C018 C20 3.7(5) . . . . ?
C014 Si01 C018 C20 131.6(5) . . . . ?
C013 C00Y C01C C01F 134.6(4) . . . . ?
C00S C00Y C01C C01F -43.5(6) . . . . ?
C00L C00W C01D C20 134.5(6) . . . . ?
C00E C00W C01D C20 -43.0(8) . . . . ?
C00L C00W C01D C01G -171.2(7) . . . . ?
C00E C00W C01D C01G 11.3(10) . . . . ?
F004 Si02 C01E C01F -113.9(4) . . . . ?
C00Z Si02 C01E C01F 128.7(4) . . . . ?
C00S Si02 C01E C01F 3.2(5) . . . . ?
C00Y C01C C01F C01E 72.3(6) . . . . ?
Si02 C01E C01F C01C -46.6(6) . . . . ?
C00W C01D C01G C018 -43.6(11) . . . . ?
Si01 C018 C01G C01D 57.2(8) . . . . ?
C00W C01D C20 C018 68.0(9) . . . . ?
Si01 C018 C20 C01D -44.7(8) . . . . ?
